data_9002651
loop_
_publ_author_name
'Welch, M. D.'
'Marshall, W. G.'

_publ_section_title
;
 High-pressure behaviour of clinochlore
 P = 1.2 GPa
;
_journal_name_full 'American Mineralogist'
_journal_page_first 1380
_journal_page_last 1386
_journal_volume 86
_journal_year 2001
_chemical_formula_sum 'Al2 D8 Mg5 O18 Si3'
_chemical_name_mineral 'Clinochlore (deuterated)'
_space_group_IT_number 12
_symmetry_space_group_name_Hall '-C 2y'
_symmetry_space_group_name_H-M 'C 1 2/m 1'
_cell_angle_alpha 90
_cell_angle_beta 97.27
_cell_angle_gamma 90
_cell_length_a 5.308
_cell_length_b 9.186
_cell_length_c 14.316
_cell_formula_units_Z 2
_cell_volume 692.426
_diffrn_ambient_pressure 1.2e+06
_exptl_crystal_density_diffrn 2.704
_cod_original_formula_sum 'Mg5 Al2 Si3 O18 D8'
_cod_database_code 9002651

loop_
_symmetry_equiv_pos_as_xyz
x,y,z
1/2+x,1/2+y,z
x,-y,z
1/2+x,1/2-y,z
-x,y,-z
1/2-x,1/2+y,-z
-x,-y,-z
1/2-x,1/2-y,-z

loop_
_atom_site_label
_atom_site_fract_x
_atom_site_fract_y
_atom_site_fract_z
_atom_site_occupancy
_atom_site_U_iso_or_equiv
Mg1 0.00000 0.00000 0.00000 1.00000 0.01000
Mg2 0.00000 0.35100 0.00000 1.00000 0.01000
Mg3 0.00000 0.16800 0.50000 1.00000 0.01500
Al4 0.00000 0.50000 0.50000 1.00000 0.01500
SiT 0.23300 0.16200 0.19500 0.75000 0.01600
AlT 0.23300 0.16200 0.19500 0.25000 0.01600
O1 0.20200 0.17300 0.08100 1.00000 0.00800
O2 0.21000 0.00000 0.23000 1.00000 0.02000
O3 0.51600 0.22100 0.23500 1.00000 0.04000
O4 0.17600 0.50000 0.06800 1.00000 0.01200
O5 0.17600 0.00000 0.43300 1.00000 0.02700
O6 0.13500 0.33900 0.43200 1.00000 0.01600
D1 0.22100 0.50000 0.14100 1.00000 0.06900
D2 0.12300 0.00000 0.36900 1.00000 0.03900
D3 0.10900 0.32400 0.36000 1.00000 0.11800

_database_code_amcsd 0002740
